data_1001026
loop_
_publ_author_name
'Michel, C'
'Guyomarch, A'
'Raveau, B'

_publ_section_title
;
Nouveaux echangeurs cationiques avec une structure a tunnels
entrecroises: les niobates et tantalates A~10~ M~29.2~ O~78~ et A~10~
M~29.2~ O~78~ (H~2~ O)~10~
;
_journal_coden_ASTM JSSCBI
_journal_name_full 'Journal of Solid State Chemistry'
_journal_page_first 251
_journal_page_last 261
_journal_paper_doi 10.1016/0022-4596(78)90110-X
_journal_volume 25
_journal_year 1978
_chemical_formula_structural 'Rb10 Ta29.2 O78'
_chemical_formula_sum 'O78 Rb10 Ta29.2'
_chemical_name_systematic 'Rubidium tantalum oxide (10/29.2/78)'
_space_group_IT_number 194
_symmetry_cell_setting hexagonal
_symmetry_Int_Tables_number 194
_symmetry_space_group_name_Hall '-P 6c 2c'
_symmetry_space_group_name_H-M 'P 63/m m c'
_cell_angle_alpha 90
_cell_angle_beta 90
_cell_angle_gamma 120
_cell_formula_units_Z 1
_cell_length_a 7.505
_cell_length_b 7.505
_cell_length_c 36.37
_cell_volume 1774.1
_exptl_crystal_density_meas 6.92
_refine_ls_R_factor_all 0.086
_cod_database_code 1001026

loop_
_symmetry_equiv_pos_as_xyz
x,y,z
-y,x-y,z
y-x,-x,z
-y,-x,z
y-x,y,z
x,x-y,z
-x,-y,-z
y,y-x,-z
x-y,x,-z
y,x,-z
x-y,-y,-z
-x,y-x,-z
-x,-y,1/2+z
y,y-x,1/2+z
x-y,x,1/2+z
y,x,1/2+z
x-y,-y,1/2+z
-x,y-x,1/2+z
x,y,1/2-z
-y,x-y,1/2-z
y-x,-x,1/2-z
-y,-x,1/2-z
y-x,y,1/2-z
x,x-y,1/2-z

loop_
_atom_site_label
_atom_site_type_symbol
_atom_site_symmetry_multiplicity
_atom_site_Wyckoff_symbol
_atom_site_fract_x
_atom_site_fract_y
_atom_site_fract_z
_atom_site_occupancy
_atom_site_attached_hydrogens
_atom_site_calc_flag
Rb1 Rb1+ 4 f 0.3333 0.6667 0.9118(19) 1. 0 d
Rb2 Rb1+ 12 k 0.290(2) 0.580(2) 0.1377(10) 0.3333 0 d
Rb3 Rb1+ 2 c 0.6667 0.3333 0.75 1. 0 d
Ta1 Ta5+ 12 k 0.1666(9) 0.3333(9) 0.0350(3) 1. 0 d
Ta2 Ta5+ 4 e 0. 0. 0.1158(9) 1. 0 d
Ta3 Ta5+ 12 k 0.1658(9) 0.3316(9) 0.6953(3) 1. 0 d
Ta4 Ta5+ 4 e 0. 0. 0.751(5) 0.15 0 d
Ta5 Ta5+ 4 f 0.3333 0.6667 0.730(3) 0.15 0 d
O1 O2- 12 k 0.111(4) 0.222(4) 0.081(2) 1. 0 d
O2 O2- 12 k 0.872(4) 0.744(4) 0.147(2) 1. 0 d
O3 O2- 12 k 0.446(4) 0.892(4) 0.037(2) 1. 0 d
O4 O2- 12 k 0.868(8) 0.736(8) 0.026(2) 1. 0 d
O5 O2- 6 h 0.832(8) 0.664(8) 0.25 1. 0 d
O6 O2- 12 k 0.461(4) 0.922(4) 0.684(2) 1. 0 d
O7 O2- 12 k 0.885(4) 0.770(4) 0.706(2) 1. 0 d

loop_
_atom_type_symbol
_atom_type_oxidation_number
Rb1+ 1.000
Ta5+ 5.000
O2- -2.000
